data_7709435
loop_
_publ_author_name
'Helmer, Joschua'
'Hepp, Alexander'
'Lips, Felicitas'

_publ_section_title
;
 A strongly twisted Si&#xE001;Si bond with resemblance to a buckled dimer
 in an unexpected isomer of hexasilabenzene.
;
_journal_issue 8
_journal_name_full 'Dalton transactions (Cambridge, England : 2003)'
_journal_page_first 3254
_journal_page_last 3262
_journal_paper_doi 10.1039/d2dt00259k
_journal_volume 51
_journal_year 2022
_chemical_formula_sum 'C67 H100 N8 Si12'
_chemical_formula_weight 1354.62
_space_group_crystal_system monoclinic
_space_group_IT_number 14
_space_group_name_Hall '-P 2ybc'
_space_group_name_H-M_alt 'P 1 21/c 1'
_atom_sites_solution_hydrogens geom
_audit_creation_method SHELXL-2016/6
_audit_update_record
;
2021-11-19 deposited with the CCDC.	2022-01-31 downloaded from the CCDC.
;
_cell_angle_alpha 90
_cell_angle_beta 99.670(2)
_cell_angle_gamma 90
_cell_formula_units_Z 4
_cell_length_a 13.8395(4)
_cell_length_b 19.0594(6)
_cell_length_c 28.7819(9)
_cell_measurement_reflns_used 9724
_cell_measurement_temperature 100(2)
_cell_measurement_theta_max 27.16
_cell_measurement_theta_min 2.57
_cell_volume 7484.0(4)
_computing_cell_refinement 'Bruker SAINT'
_computing_data_collection 'Bruker APEX2'
_computing_data_reduction 'Bruker SAINT'
_computing_molecular_graphics 'Bruker SHELXTL'
_computing_publication_material 'Bruker SHELXTL'
_computing_structure_refinement 'SHELXL-2016/6 (Sheldrick, 2016)'
_computing_structure_solution 'SHELXT 2014/5 (Sheldrick, 2014)'
_diffrn_ambient_temperature 100(2)
_diffrn_measured_fraction_theta_full 0.997
_diffrn_measured_fraction_theta_max 0.993
_diffrn_measurement_device_type 'Bruker APEX-II CCD'
_diffrn_measurement_method '\f and \w scans'
_diffrn_radiation_type MoK\a
_diffrn_radiation_wavelength 0.71073
_diffrn_reflns_av_R_equivalents 0.0418
_diffrn_reflns_av_unetI/netI 0.0285
_diffrn_reflns_Laue_measured_fraction_full 0.997
_diffrn_reflns_Laue_measured_fraction_max 0.993
_diffrn_reflns_limit_h_max 17
_diffrn_reflns_limit_h_min -17
_diffrn_reflns_limit_k_max 24
_diffrn_reflns_limit_k_min -24
_diffrn_reflns_limit_l_max 36
_diffrn_reflns_limit_l_min -36
_diffrn_reflns_number 96343
_diffrn_reflns_point_group_measured_fraction_full 0.997
_diffrn_reflns_point_group_measured_fraction_max 0.993
_diffrn_reflns_theta_full 25.242
_diffrn_reflns_theta_max 27.200
_diffrn_reflns_theta_min 1.435
_exptl_absorpt_coefficient_mu 0.252
_exptl_absorpt_correction_T_max 0.7455
_exptl_absorpt_correction_T_min 0.6687
_exptl_absorpt_correction_type multi-scan
_exptl_absorpt_process_details SADABS
_exptl_crystal_colour yellow
_exptl_crystal_density_diffrn 1.202
_exptl_crystal_description plate
_exptl_crystal_F_000 2904
_exptl_crystal_size_max 0.547
_exptl_crystal_size_mid 0.426
_exptl_crystal_size_min 0.313
_refine_diff_density_max 0.657
_refine_diff_density_min -0.307
_refine_diff_density_rms 0.081
_refine_ls_extinction_method none
_refine_ls_goodness_of_fit_ref 1.106
_refine_ls_hydrogen_treatment constr
_refine_ls_matrix_type full
_refine_ls_number_parameters 804
_refine_ls_number_reflns 16565
_refine_ls_number_restraints 0
_refine_ls_restrained_S_all 1.106
_refine_ls_R_factor_all 0.0502
_refine_ls_R_factor_gt 0.0441
_refine_ls_shift/su_max 0.000
_refine_ls_shift/su_mean 0.000
_refine_ls_structure_factor_coef Fsqd
_refine_ls_weighting_details 'w=1/[\s^2^(Fo^2^)+(0.0536P)^2^+9.6169P] where P=(Fo^2^+2Fc^2^)/3'
_refine_ls_weighting_scheme calc
_refine_ls_wR_factor_gt 0.1188
_refine_ls_wR_factor_ref 0.1233
_reflns_Friedel_coverage 0.000
_reflns_number_gt 14644
_reflns_number_total 16565
_reflns_threshold_expression 'I > 2\s(I)'
_cod_data_source_file d2dt00259k2.cif
_cod_data_source_block jh041220m1_a
_cod_depositor_comments 'Adding full bibliography for 7709435--7709439.cif.'
_cod_original_sg_symbol_H-M 'P 21/c'
_cod_database_code 7709435
_shelx_shelxl_version_number 2016/6
_shelx_space_group_comment
;
The symmetry employed for this shelxl refinement is uniquely defined
by the following loop, which should always be used as a source of
symmetry information in preference to the above space-group names.
They are only intended as comments.
;

loop_
_space_group_symop_operation_xyz
'x, y, z'
'-x, y+1/2, -z+1/2'
'-x, -y, -z'
'x, -y-1/2, z-1/2'

loop_
_atom_site_label
_atom_site_type_symbol
_atom_site_fract_x
_atom_site_fract_y
_atom_site_fract_z
_atom_site_U_iso_or_equiv
_atom_site_adp_type
_atom_site_occupancy
_atom_site_site_symmetry_order
_atom_site_calc_flag
_atom_site_refinement_flags_posn
_atom_site_refinement_flags_adp
_atom_site_refinement_flags_occupancy
_atom_site_disorder_assembly
_atom_site_disorder_group
Si1 Si 0.58750(4) 0.67083(3) 0.58265(2) 0.01268(11) Uani 1 1 d . . . . .
Si2 Si 0.59411(4) 0.61742(3) 0.65678(2) 0.01206(11) Uani 1 1 d . . . . .
Si3 Si 0.75316(4) 0.65769(3) 0.67505(2) 0.01188(11) Uani 1 1 d . . . . .
Si4 Si 0.75361(4) 0.63167(3) 0.59374(2) 0.01190(11) Uani 1 1 d . . . . .
Si5 Si 0.80198(4) 0.74721(3) 0.57615(2) 0.01253(11) Uani 1 1 d . . . . .
Si6 Si 0.68758(4) 0.75606(3) 0.62933(2) 0.01218(11) Uani 1 1 d . . . . .
Si7 Si 0.38328(4) 0.59130(3) 0.67507(2) 0.01552(12) Uani 1 1 d . . . . .
Si8 Si 0.93699(4) 0.69038(3) 0.75700(2) 0.01509(12) Uani 1 1 d . . . . .
Si9 Si 0.75293(4) 0.51095(3) 0.51756(2) 0.01409(11) Uani 1 1 d . . . . .
Si10 Si 0.69968(4) 0.86042(3) 0.50242(2) 0.01884(13) Uani 1 1 d . . . . .
Si11 Si 1.02630(4) 0.71197(3) 0.59480(2) 0.01635(12) Uani 1 1 d . . . . .
Si12 Si 0.51281(4) 0.85995(3) 0.64160(2) 0.01627(12) Uani 1 1 d . . . . .
N1 N 0.50314(12) 0.62362(9) 0.69297(6) 0.0142(3) Uani 1 1 d . . . . .
N2 N 0.59242(12) 0.51835(9) 0.65217(6) 0.0135(3) Uani 1 1 d . . . . .
N3 N 0.62387(14) 0.30169(9) 0.64571(7) 0.0224(4) Uani 1 1 d . . . . .
N4 N 0.83693(12) 0.64344(9) 0.72744(6) 0.0150(3) Uani 1 1 d . . . . .
N5 N 0.78875(12) 0.54990(9) 0.57310(6) 0.0143(3) Uani 1 1 d . . . . .
N6 N 0.75458(12) 0.78004(9) 0.51962(6) 0.0153(3) Uani 1 1 d . . . . .
N7 N 0.92678(12) 0.76987(9) 0.58979(6) 0.0155(3) Uani 1 1 d . . . . .
N8 N 0.63541(12) 0.83158(9) 0.65128(6) 0.0148(3) Uani 1 1 d . . . . .
C1 C 0.52776(14) 0.64998(10) 0.73981(7) 0.0149(4) Uani 1 1 d . . . . .
C2 C 0.57010(15) 0.71613(11) 0.74822(7) 0.0174(4) Uani 1 1 d . . . . .
H2 H 0.581179 0.744323 0.722405 0.021 Uiso 1 1 calc R U . . .
C3 C 0.59623(16) 0.74128(11) 0.79384(8) 0.0213(4) Uani 1 1 d . . . . .
H3 H 0.625427 0.786333 0.799037 0.026 Uiso 1 1 calc R U . . .
C4 C 0.57990(17) 0.70083(13) 0.83205(8) 0.0240(5) Uani 1 1 d . . . . .
H4 H 0.598646 0.717760 0.863311 0.029 Uiso 1 1 calc R U . . .
C5 C 0.53624(17) 0.63598(12) 0.82404(8) 0.0234(5) Uani 1 1 d . . . . .
H5 H 0.523492 0.608534 0.849895 0.028 Uiso 1 1 calc R U . . .
C6 C 0.51076(15) 0.61051(11) 0.77845(7) 0.0186(4) Uani 1 1 d . . . . .
H6 H 0.481301 0.565518 0.773488 0.022 Uiso 1 1 calc R U . . .
C7 C 0.34450(16) 0.60432(12) 0.61046(8) 0.0206(4) Uani 1 1 d . . . . .
H7A H 0.349873 0.654116 0.602800 0.031 Uiso 1 1 calc R U . . .
H7B H 0.276379 0.589007 0.601232 0.031 Uiso 1 1 calc R U . . .
H7C H 0.386863 0.576677 0.593355 0.031 Uiso 1 1 calc R U . . .
C8 C 0.29955(16) 0.64036(13) 0.70752(8) 0.0227(4) Uani 1 1 d . . . . .
H8A H 0.313605 0.627776 0.740993 0.034 Uiso 1 1 calc R U . . .
H8B H 0.231466 0.628306 0.694665 0.034 Uiso 1 1 calc R U . . .
H8C H 0.309419 0.690878 0.704027 0.034 Uiso 1 1 calc R U . . .
C9 C 0.36968(17) 0.49531(12) 0.68521(8) 0.0234(5) Uani 1 1 d . . . . .
H9A H 0.411054 0.469016 0.666836 0.035 Uiso 1 1 calc R U . . .
H9B H 0.301035 0.481644 0.675330 0.035 Uiso 1 1 calc R U . . .
H9C H 0.389804 0.484886 0.718783 0.035 Uiso 1 1 calc R U . . .
C10 C 0.61703(15) 0.47916(11) 0.69184(7) 0.0166(4) Uani 1 1 d . . . . .
H10 H 0.628347 0.502517 0.721411 0.020 Uiso 1 1 calc R U . . .
C11 C 0.62626(15) 0.40810(11) 0.69125(7) 0.0176(4) Uani 1 1 d . . . . .
H11 H 0.644113 0.383217 0.720016 0.021 Uiso 1 1 calc R U . . .
C12 C 0.60940(15) 0.37107(11) 0.64803(8) 0.0171(4) Uani 1 1 d . . . . .
C13 C 0.57739(15) 0.41234(11) 0.60722(7) 0.0167(4) Uani 1 1 d . . . . .
H13 H 0.559761 0.390285 0.577402 0.020 Uiso 1 1 calc R U . . .
C14 C 0.57192(14) 0.48370(10) 0.61078(7) 0.0147(4) Uani 1 1 d . . . . .
H14 H 0.552774 0.510176 0.582781 0.018 Uiso 1 1 calc R U . . .
C15 C 0.66428(19) 0.26248(12) 0.68816(9) 0.0295(5) Uani 1 1 d . . . . .
H15A H 0.726887 0.283353 0.702576 0.044 Uiso 1 1 calc R U . . .
H15B H 0.674764 0.213543 0.679816 0.044 Uiso 1 1 calc R U . . .
H15C H 0.618283 0.264241 0.710577 0.044 Uiso 1 1 calc R U . . .
C16 C 0.6089(2) 0.26541(12) 0.60068(9) 0.0295(5) Uani 1 1 d . . . . .
H16A H 0.542352 0.274524 0.584019 0.044 Uiso 1 1 calc R U . . .
H16B H 0.617789 0.214862 0.605989 0.044 Uiso 1 1 calc R U . . .
H16C H 0.656546 0.282379 0.581641 0.044 Uiso 1 1 calc R U . . .
C17 C 0.82008(15) 0.58111(11) 0.75389(7) 0.0165(4) Uani 1 1 d . . . . .
C18 C 0.87005(17) 0.51945(11) 0.74833(8) 0.0224(4) Uani 1 1 d . . . . .
H18 H 0.912632 0.517167 0.725692 0.027 Uiso 1 1 calc R U . . .
C19 C 0.85829(19) 0.46119(12) 0.77555(9) 0.0290(5) Uani 1 1 d . . . . .
H19 H 0.892823 0.419175 0.771449 0.035 Uiso 1 1 calc R U . . .
C20 C 0.79691(19) 0.46370(13) 0.80851(9) 0.0301(5) Uani 1 1 d . . . . .
H20 H 0.789614 0.423736 0.827340 0.036 Uiso 1 1 calc R U . . .
C21 C 0.74601(18) 0.52456(13) 0.81409(8) 0.0266(5) Uani 1 1 d . . . . .
H21 H 0.702859 0.526218 0.836487 0.032 Uiso 1 1 calc R U . . .
C22 C 0.75768(16) 0.58364(12) 0.78697(8) 0.0206(4) Uani 1 1 d . . . . .
H22 H 0.722998 0.625572 0.791112 0.025 Uiso 1 1 calc R U . . .
C23 C 1.04789(16) 0.63343(12) 0.77159(8) 0.0232(5) Uani 1 1 d . . . . .
H23A H 1.036357 0.597814 0.794602 0.035 Uiso 1 1 calc R U . . .
H23B H 1.104392 0.662268 0.784936 0.035 Uiso 1 1 calc R U . . .
H23C H 1.061051 0.610333 0.742877 0.035 Uiso 1 1 calc R U . . .
C24 C 0.96617(16) 0.76733(11) 0.72198(8) 0.0204(4) Uani 1 1 d . . . . .
H24A H 0.935271 0.761328 0.689004 0.031 Uiso 1 1 calc R U . . .
H24B H 1.037360 0.770988 0.723876 0.031 Uiso 1 1 calc R U . . .
H24C H 0.941244 0.810168 0.734626 0.031 Uiso 1 1 calc R U . . .
C25 C 0.90981(17) 0.71983(12) 0.81523(8) 0.0231(5) Uani 1 1 d . . . . .
H25A H 0.852082 0.750425 0.810364 0.035 Uiso 1 1 calc R U . . .
H25B H 0.966170 0.745698 0.832120 0.035 Uiso 1 1 calc R U . . .
H25C H 0.896896 0.678838 0.833812 0.035 Uiso 1 1 calc R U . . .
C26 C 0.85799(15) 0.50504(10) 0.60203(7) 0.0147(4) Uani 1 1 d . . . . .
C27 C 0.95172(16) 0.49530(11) 0.59183(8) 0.0203(4) Uani 1 1 d . . . . .
H27 H 0.974249 0.523987 0.568866 0.024 Uiso 1 1 calc R U . . .
C28 C 1.01250(17) 0.44398(12) 0.61497(9) 0.0254(5) Uani 1 1 d . . . . .
H28 H 1.076459 0.437741 0.607754 0.030 Uiso 1 1 calc R U . . .
C29 C 0.98090(17) 0.40186(12) 0.64841(8) 0.0239(5) Uani 1 1 d . . . . .
H29 H 1.022116 0.365891 0.663586 0.029 Uiso 1 1 calc R U . . .
C30 C 0.88904(17) 0.41244(12) 0.65959(8) 0.0231(5) Uani 1 1 d . . . . .
H30 H 0.867077 0.384061 0.682878 0.028 Uiso 1 1 calc R U . . .
C31 C 0.82849(15) 0.46443(11) 0.63693(8) 0.0193(4) Uani 1 1 d . . . . .
H31 H 0.765999 0.472214 0.645498 0.023 Uiso 1 1 calc R U . . .
C32 C 0.83588(16) 0.53482(11) 0.47549(7) 0.0197(4) Uani 1 1 d . . . . .
H32A H 0.838835 0.586002 0.472800 0.030 Uiso 1 1 calc R U . . .
H32B H 0.810819 0.514568 0.444505 0.030 Uiso 1 1 calc R U . . .
H32C H 0.901699 0.516457 0.486978 0.030 Uiso 1 1 calc R U . . .
C33 C 0.75910(16) 0.41361(11) 0.52418(8) 0.0201(4) Uani 1 1 d . . . . .
H33A H 0.827805 0.398884 0.531633 0.030 Uiso 1 1 calc R U . . .
H33B H 0.728152 0.391500 0.494664 0.030 Uiso 1 1 calc R U . . .
H33C H 0.724586 0.399316 0.549711 0.030 Uiso 1 1 calc R U . . .
C34 C 0.62392(15) 0.53314(11) 0.49182(8) 0.0193(4) Uani 1 1 d . . . . .
H34A H 0.580082 0.496389 0.499909 0.029 Uiso 1 1 calc R U . . .
H34B H 0.617605 0.536546 0.457463 0.029 Uiso 1 1 calc R U . . .
H34C H 0.606200 0.578159 0.504532 0.029 Uiso 1 1 calc R U . . .
C35 C 0.76100(15) 0.73780(10) 0.47888(7) 0.0163(4) Uani 1 1 d . . . . .
C36 C 0.84362(16) 0.73985(11) 0.45739(8) 0.0203(4) Uani 1 1 d . . . . .
H36 H 0.899639 0.765491 0.471717 0.024 Uiso 1 1 calc R U . . .
C37 C 0.84531(17) 0.70502(12) 0.41543(8) 0.0236(5) Uani 1 1 d . . . . .
H37 H 0.902625 0.706571 0.401342 0.028 Uiso 1 1 calc R U . . .
C38 C 0.76410(18) 0.66788(12) 0.39375(8) 0.0236(5) Uani 1 1 d . . . . .
H38 H 0.764903 0.644968 0.364505 0.028 Uiso 1 1 calc R U . . .
C39 C 0.68216(17) 0.66447(11) 0.41499(8) 0.0212(4) Uani 1 1 d . . . . .
H39 H 0.626490 0.638588 0.400532 0.025 Uiso 1 1 calc R U . . .
C40 C 0.68052(16) 0.69873(11) 0.45749(7) 0.0185(4) Uani 1 1 d . . . . .
H40 H 0.624017 0.695491 0.472104 0.022 Uiso 1 1 calc R U . . .
C41 C 0.56700(19) 0.84895(14) 0.47822(10) 0.0354(6) Uani 1 1 d . . . . .
H41A H 0.559936 0.823875 0.448113 0.053 Uiso 1 1 calc R U . . .
H41B H 0.535651 0.895069 0.473288 0.053 Uiso 1 1 calc R U . . .
H41C H 0.535671 0.821876 0.500536 0.053 Uiso 1 1 calc R U . . .
C42 C 0.71354(18) 0.92099(11) 0.55311(8) 0.0232(5) Uani 1 1 d . . . . .
H42A H 0.700082 0.895833 0.581027 0.035 Uiso 1 1 calc R U . . .
H42B H 0.667259 0.959992 0.546058 0.035 Uiso 1 1 calc R U . . .
H42C H 0.780641 0.939315 0.559173 0.035 Uiso 1 1 calc R U . . .
C43 C 0.7574(2) 0.90174(14) 0.45487(9) 0.0361(6) Uani 1 1 d . . . . .
H43A H 0.828303 0.905709 0.465461 0.054 Uiso 1 1 calc R U . . .
H43B H 0.729511 0.948556 0.447804 0.054 Uiso 1 1 calc R U . . .
H43C H 0.744706 0.872604 0.426447 0.054 Uiso 1 1 calc R U . . .
C44 C 0.95038(15) 0.84320(11) 0.58759(8) 0.0177(4) Uani 1 1 d . . . . .
C45 C 0.93328(16) 0.88891(11) 0.62285(8) 0.0213(4) Uani 1 1 d . . . . .
H45 H 0.902780 0.872200 0.647916 0.026 Uiso 1 1 calc R U . . .
C46 C 0.96052(18) 0.95898(12) 0.62172(9) 0.0285(5) Uani 1 1 d . . . . .
H46 H 0.948132 0.989874 0.645946 0.034 Uiso 1 1 calc R U . . .
C47 C 1.00552(19) 0.98416(13) 0.58562(10) 0.0332(6) Uani 1 1 d . . . . .
H47 H 1.024723 1.031978 0.585171 0.040 Uiso 1 1 calc R U . . .
C48 C 1.02216(19) 0.93923(13) 0.55039(10) 0.0314(6) Uani 1 1 d . . . . .
H48 H 1.053152 0.956133 0.525538 0.038 Uiso 1 1 calc R U . . .
C49 C 0.99403(16) 0.86954(12) 0.55091(8) 0.0234(5) Uani 1 1 d . . . . .
H49 H 1.004586 0.839317 0.525995 0.028 Uiso 1 1 calc R U . . .
C50 C 1.14231(16) 0.76253(12) 0.61139(9) 0.0258(5) Uani 1 1 d . . . . .
H50A H 1.153277 0.791770 0.584753 0.039 Uiso 1 1 calc R U . . .
H50B H 1.197247 0.729894 0.619582 0.039 Uiso 1 1 calc R U . . .
H50C H 1.137379 0.792511 0.638556 0.039 Uiso 1 1 calc R U . . .
C51 C 1.02569(16) 0.64625(11) 0.64258(8) 0.0203(4) Uani 1 1 d . . . . .
H51A H 1.051539 0.667782 0.673061 0.030 Uiso 1 1 calc R U . . .
H51B H 1.066781 0.606165 0.637218 0.030 Uiso 1 1 calc R U . . .
H51C H 0.958436 0.630200 0.642636 0.030 Uiso 1 1 calc R U . . .
C52 C 1.02922(17) 0.66379(12) 0.53865(8) 0.0237(5) Uani 1 1 d . . . . .
H52A H 0.966909 0.639151 0.529083 0.036 Uiso 1 1 calc R U . . .
H52B H 1.083012 0.629719 0.543346 0.036 Uiso 1 1 calc R U . . .
H52C H 1.039284 0.697199 0.514022 0.036 Uiso 1 1 calc R U . . .
C53 C 0.69989(14) 0.87575(11) 0.68322(7) 0.0162(4) Uani 1 1 d . . . . .
C54 C 0.71342(16) 0.94626(11) 0.67281(8) 0.0210(4) Uani 1 1 d . . . . .
H54 H 0.681628 0.965133 0.643666 0.025 Uiso 1 1 calc R U . . .
C55 C 0.77289(18) 0.98906(12) 0.70463(8) 0.0249(5) Uani 1 1 d . . . . .
H55 H 0.781640 1.036877 0.696997 0.030 Uiso 1 1 calc R U . . .
C56 C 0.81931(16) 0.96283(12) 0.74717(8) 0.0249(5) Uani 1 1 d . . . . .
H56 H 0.860350 0.992112 0.768786 0.030 Uiso 1 1 calc R U . . .
C57 C 0.80539(16) 0.89348(12) 0.75793(8) 0.0233(5) Uani 1 1 d . . . . .
H57 H 0.836403 0.875129 0.787369 0.028 Uiso 1 1 calc R U . . .
C58 C 0.74657(15) 0.85013(11) 0.72624(8) 0.0189(4) Uani 1 1 d . . . . .
H58 H 0.738227 0.802365 0.734135 0.023 Uiso 1 1 calc R U . . .
C59 C 0.48769(17) 0.90046(13) 0.69743(9) 0.0264(5) Uani 1 1 d . . . . .
H59A H 0.504382 0.867019 0.723405 0.040 Uiso 1 1 calc R U . . .
H59B H 0.418072 0.912685 0.693997 0.040 Uiso 1 1 calc R U . . .
H59C H 0.527450 0.942952 0.704204 0.040 Uiso 1 1 calc R U . . .
C60 C 0.42596(16) 0.78647(12) 0.62657(9) 0.0232(5) Uani 1 1 d . . . . .
H60A H 0.433714 0.766932 0.595911 0.035 Uiso 1 1 calc R U . . .
H60B H 0.358728 0.803574 0.625060 0.035 Uiso 1 1 calc R U . . .
H60C H 0.439409 0.749945 0.650756 0.035 Uiso 1 1 calc R U . . .
C61 C 0.48269(18) 0.92700(13) 0.59390(9) 0.0295(5) Uani 1 1 d . . . . .
H61A H 0.521073 0.969613 0.602643 0.044 Uiso 1 1 calc R U . . .
H61B H 0.412648 0.938203 0.589695 0.044 Uiso 1 1 calc R U . . .
H61C H 0.498559 0.908296 0.564369 0.044 Uiso 1 1 calc R U . . .
C62 C 0.7900(2) 0.22594(14) 0.51818(10) 0.0351(6) Uani 1 1 d . . . . .
H62 H 0.790244 0.265494 0.498111 0.042 Uiso 1 1 calc R U . . .
C63 C 0.8547(2) 0.22239(17) 0.55931(12) 0.0467(7) Uani 1 1 d . . . . .
H63 H 0.899986 0.259476 0.567943 0.056 Uiso 1 1 calc R U . . .
C64 C 0.8544(2) 0.16459(19) 0.58870(12) 0.0515(8) Uani 1 1 d . . . . .
H64 H 0.899879 0.162052 0.617323 0.062 Uiso 1 1 calc R U . . .
C65 C 0.7887(3) 0.11114(16) 0.57639(12) 0.0502(8) Uani 1 1 d . . . . .
H65 H 0.788217 0.071434 0.596315 0.060 Uiso 1 1 calc R U . . .
C66 C 0.7232(3) 0.11584(16) 0.53476(13) 0.0539(9) Uani 1 1 d . . . . .
H66 H 0.676823 0.079444 0.526074 0.065 Uiso 1 1 calc R U . . .
C67 C 0.7249(2) 0.17298(15) 0.50573(11) 0.0449(7) Uani 1 1 d . . . . .
H67 H 0.680319 0.175478 0.476822 0.054 Uiso 1 1 calc R U . . .

loop_
_atom_site_aniso_label
_atom_site_aniso_U_11
_atom_site_aniso_U_22
_atom_site_aniso_U_33
_atom_site_aniso_U_23
_atom_site_aniso_U_13
_atom_site_aniso_U_12
Si1 0.0131(2) 0.0127(2) 0.0119(3) -0.00026(19) 0.00100(19) 0.00041(19)
Si2 0.0128(2) 0.0115(2) 0.0118(3) -0.00062(18) 0.00175(19) -0.00014(19)
Si3 0.0121(2) 0.0119(2) 0.0114(3) -0.00020(18) 0.00119(19) 0.00037(19)
Si4 0.0125(2) 0.0111(2) 0.0122(3) -0.00032(18) 0.00234(19) 0.00057(18)
Si5 0.0128(2) 0.0122(2) 0.0126(3) 0.00064(19) 0.00211(19) -0.00016(19)
Si6 0.0129(2) 0.0109(2) 0.0128(3) -0.00075(18) 0.00212(19) 0.00071(19)
Si7 0.0136(3) 0.0174(3) 0.0157(3) -0.0024(2) 0.0029(2) -0.0025(2)
Si8 0.0145(3) 0.0157(3) 0.0142(3) -0.0012(2) -0.0004(2) -0.0003(2)
Si9 0.0163(3) 0.0134(2) 0.0127(3) -0.00127(19) 0.0030(2) 0.0006(2)
Si10 0.0235(3) 0.0153(3) 0.0165(3) 0.0019(2) -0.0004(2) 0.0023(2)
Si11 0.0133(3) 0.0172(3) 0.0187(3) 0.0005(2) 0.0031(2) 0.0004(2)
Si12 0.0150(3) 0.0139(3) 0.0196(3) -0.0016(2) 0.0021(2) 0.0026(2)
N1 0.0133(8) 0.0156(8) 0.0140(8) -0.0022(6) 0.0031(6) -0.0012(6)
N2 0.0131(8) 0.0129(8) 0.0149(8) 0.0002(6) 0.0031(6) -0.0006(6)
N3 0.0273(10) 0.0146(8) 0.0250(10) -0.0003(7) 0.0037(8) 0.0011(7)
N4 0.0156(8) 0.0150(8) 0.0131(8) 0.0015(6) -0.0010(6) -0.0002(6)
N5 0.0157(8) 0.0130(8) 0.0137(8) -0.0012(6) 0.0015(6) 0.0026(6)
N6 0.0182(8) 0.0138(8) 0.0139(8) 0.0011(6) 0.0026(6) 0.0004(6)
N7 0.0131(8) 0.0139(8) 0.0194(9) 0.0012(6) 0.0024(6) -0.0016(6)
N8 0.0140(8) 0.0134(8) 0.0165(8) -0.0029(6) 0.0016(6) 0.0002(6)
C1 0.0134(9) 0.0164(9) 0.0154(10) -0.0020(7) 0.0036(7) 0.0015(7)
C2 0.0171(9) 0.0193(10) 0.0161(10) -0.0007(8) 0.0036(8) -0.0013(8)
C3 0.0223(11) 0.0188(10) 0.0228(11) -0.0065(8) 0.0037(8) -0.0028(8)
C4 0.0264(11) 0.0313(12) 0.0146(10) -0.0066(9) 0.0041(8) -0.0021(9)
C5 0.0257(11) 0.0286(12) 0.0167(11) 0.0021(9) 0.0059(9) 0.0000(9)
C6 0.0195(10) 0.0184(10) 0.0178(10) -0.0003(8) 0.0027(8) -0.0016(8)
C7 0.0189(10) 0.0239(11) 0.0183(10) -0.0039(8) 0.0010(8) -0.0028(8)
C8 0.0162(10) 0.0311(12) 0.0214(11) -0.0033(9) 0.0051(8) 0.0011(8)
C9 0.0220(11) 0.0207(11) 0.0272(12) -0.0001(9) 0.0037(9) -0.0060(8)
C10 0.0171(9) 0.0189(10) 0.0140(10) -0.0008(7) 0.0030(7) -0.0018(8)
C11 0.0185(10) 0.0179(10) 0.0163(10) 0.0035(8) 0.0026(8) -0.0008(8)
C12 0.0146(9) 0.0144(9) 0.0228(11) -0.0006(8) 0.0049(8) -0.0013(7)
C13 0.0174(9) 0.0166(9) 0.0162(10) -0.0035(7) 0.0026(8) -0.0023(7)
C14 0.0134(9) 0.0169(9) 0.0137(9) 0.0010(7) 0.0023(7) -0.0007(7)
C15 0.0343(13) 0.0164(10) 0.0355(14) 0.0041(9) -0.0005(10) 0.0029(9)
C16 0.0404(14) 0.0158(10) 0.0326(13) -0.0062(9) 0.0075(11) 0.0001(10)
C17 0.0174(9) 0.0162(9) 0.0137(9) 0.0012(7) -0.0044(7) -0.0033(7)
C18 0.0249(11) 0.0195(10) 0.0208(11) -0.0012(8) -0.0019(9) -0.0012(8)
C19 0.0330(13) 0.0177(11) 0.0323(13) 0.0030(9) -0.0062(10) 0.0017(9)
C20 0.0364(13) 0.0241(12) 0.0259(12) 0.0101(9) -0.0062(10) -0.0083(10)
C21 0.0279(12) 0.0314(12) 0.0191(11) 0.0064(9) -0.0002(9) -0.0084(10)
C22 0.0201(10) 0.0219(10) 0.0187(10) 0.0019(8) -0.0003(8) -0.0023(8)
C23 0.0162(10) 0.0250(11) 0.0269(12) 0.0032(9) -0.0010(8) 0.0020(8)
C24 0.0197(10) 0.0184(10) 0.0229(11) 0.0007(8) 0.0031(8) -0.0016(8)
C25 0.0282(11) 0.0214(11) 0.0192(11) -0.0045(8) 0.0028(9) -0.0030(9)
C26 0.0179(9) 0.0113(9) 0.0139(9) -0.0025(7) 0.0001(7) 0.0012(7)
C27 0.0195(10) 0.0191(10) 0.0228(11) 0.0010(8) 0.0054(8) 0.0013(8)
C28 0.0179(10) 0.0259(11) 0.0322(13) -0.0010(9) 0.0036(9) 0.0060(9)
C29 0.0244(11) 0.0186(10) 0.0260(12) 0.0008(8) -0.0036(9) 0.0075(8)
C30 0.0263(11) 0.0210(11) 0.0209(11) 0.0053(8) 0.0008(9) 0.0017(9)
C31 0.0173(10) 0.0219(10) 0.0185(10) 0.0021(8) 0.0025(8) 0.0019(8)
C32 0.0222(10) 0.0222(10) 0.0159(10) -0.0008(8) 0.0064(8) -0.0005(8)
C33 0.0257(11) 0.0153(10) 0.0196(11) -0.0028(8) 0.0049(8) -0.0007(8)
C34 0.0194(10) 0.0205(10) 0.0171(10) -0.0027(8) 0.0006(8) -0.0006(8)
C35 0.0211(10) 0.0145(9) 0.0130(9) 0.0032(7) 0.0022(8) 0.0029(8)
C36 0.0222(11) 0.0207(10) 0.0181(10) 0.0037(8) 0.0035(8) 0.0009(8)
C37 0.0271(11) 0.0259(11) 0.0199(11) 0.0052(9) 0.0105(9) 0.0057(9)
C38 0.0366(13) 0.0210(11) 0.0132(10) 0.0006(8) 0.0042(9) 0.0066(9)
C39 0.0263(11) 0.0184(10) 0.0169(10) 0.0008(8) -0.0018(8) 0.0012(8)
C40 0.0203(10) 0.0172(10) 0.0182(10) 0.0017(8) 0.0038(8) 0.0016(8)
C41 0.0306(13) 0.0273(13) 0.0425(16) -0.0096(11) -0.0112(11) 0.0088(10)
C42 0.0309(12) 0.0147(10) 0.0227(11) 0.0000(8) 0.0002(9) 0.0005(8)
C43 0.0575(17) 0.0250(12) 0.0280(13) 0.0110(10) 0.0133(12) 0.0064(12)
C44 0.0131(9) 0.0140(9) 0.0246(11) 0.0038(8) -0.0010(8) -0.0013(7)
C45 0.0192(10) 0.0186(10) 0.0246(11) 0.0018(8) -0.0006(8) -0.0009(8)
C46 0.0274(12) 0.0197(11) 0.0353(14) -0.0027(9) -0.0039(10) -0.0015(9)
C47 0.0302(13) 0.0185(11) 0.0476(16) 0.0071(10) -0.0030(11) -0.0078(9)
C48 0.0287(12) 0.0275(12) 0.0375(14) 0.0131(10) 0.0037(10) -0.0075(10)
C49 0.0189(10) 0.0244(11) 0.0263(12) 0.0061(9) 0.0017(9) -0.0024(8)
C50 0.0170(10) 0.0244(11) 0.0349(13) 0.0025(9) 0.0014(9) -0.0025(8)
C51 0.0197(10) 0.0203(10) 0.0207(11) 0.0010(8) 0.0026(8) 0.0022(8)
C52 0.0262(11) 0.0239(11) 0.0221(11) 0.0007(9) 0.0071(9) 0.0041(9)
C53 0.0144(9) 0.0161(9) 0.0191(10) -0.0057(8) 0.0057(8) 0.0001(7)
C54 0.0256(11) 0.0172(10) 0.0200(11) -0.0025(8) 0.0036(8) -0.0019(8)
C55 0.0311(12) 0.0168(10) 0.0286(12) -0.0063(9) 0.0100(10) -0.0074(9)
C56 0.0203(11) 0.0265(11) 0.0281(12) -0.0122(9) 0.0044(9) -0.0064(9)
C57 0.0207(11) 0.0261(11) 0.0218(11) -0.0052(9) -0.0007(8) 0.0016(9)
C58 0.0170(10) 0.0166(10) 0.0229(11) -0.0031(8) 0.0029(8) 0.0000(8)
C59 0.0236(11) 0.0276(12) 0.0284(12) -0.0089(9) 0.0059(9) 0.0053(9)
C60 0.0157(10) 0.0218(11) 0.0313(12) -0.0030(9) 0.0014(9) 0.0014(8)
C61 0.0259(12) 0.0263(12) 0.0347(14) 0.0097(10) 0.0003(10) 0.0074(9)
C62 0.0427(15) 0.0244(12) 0.0411(15) 0.0023(11) 0.0157(12) 0.0010(11)
C63 0.0402(16) 0.0448(17) 0.0551(19) -0.0065(14) 0.0076(14) -0.0152(13)
C64 0.0451(18) 0.056(2) 0.0464(19) 0.0040(15) -0.0114(14) 0.0003(15)
C65 0.059(2) 0.0335(15) 0.054(2) 0.0157(14) -0.0024(15) 0.0026(14)
C66 0.063(2) 0.0258(14) 0.064(2) 0.0052(14) -0.0140(17) -0.0113(14)
C67 0.0535(18) 0.0323(14) 0.0433(17) 0.0024(12) -0.0080(14) -0.0017(13)

loop_
_atom_type_symbol
_atom_type_description
_atom_type_scat_dispersion_real
_atom_type_scat_dispersion_imag
_atom_type_scat_source
C C 0.0033 0.0016 'International Tables Vol C Tables 4.2.6.8 and 6.1.1.4'
H H 0.0000 0.0000 'International Tables Vol C Tables 4.2.6.8 and 6.1.1.4'
N N 0.0061 0.0033 'International Tables Vol C Tables 4.2.6.8 and 6.1.1.4'
Si Si 0.0817 0.0704 'International Tables Vol C Tables 4.2.6.8 and 6.1.1.4'

loop_
_geom_angle_atom_site_label_1
_geom_angle_atom_site_label_2
_geom_angle_atom_site_label_3
_geom_angle
_geom_angle_site_symmetry_1
_geom_angle_site_symmetry_3
_geom_angle_publ_flag
Si2 Si1 Si4 81.57(2) . . ?
Si2 Si1 Si6 81.60(2) . . ?
Si4 Si1 Si6 71.57(2) . . ?
N1 Si2 N2 96.10(8) . . ?
N1 Si2 Si3 126.17(6) . . ?
N2 Si2 Si3 110.36(6) . . ?
N1 Si2 Si1 125.64(6) . . ?
N2 Si2 Si1 111.72(6) . . ?
Si3 Si2 Si1 87.31(3) . . ?
N4 Si3 Si2 127.53(6) . . ?
N4 Si3 Si6 136.83(6) . . ?
Si2 Si3 Si6 82.84(2) . . ?
N4 Si3 Si4 134.07(6) . . ?
Si2 Si3 Si4 82.37(2) . . ?
Si6 Si3 Si4 71.71(2) . . ?
N5 Si4 Si5 129.94(6) . . ?
N5 Si4 Si1 123.01(6) . . ?
Si5 Si4 Si1 88.92(2) . . ?
N5 Si4 Si3 123.94(6) . . ?
Si5 Si4 Si3 93.62(3) . . ?
Si1 Si4 Si3 84.57(2) . . ?
N5 Si4 Si6 175.85(6) . . ?
Si5 Si4 Si6 54.16(2) . . ?
Si1 Si4 Si6 54.35(2) . . ?
Si3 Si4 Si6 53.94(2) . . ?
N7 Si5 N6 108.52(8) . . ?
N7 Si5 Si4 118.70(6) . . ?
N6 Si5 Si4 116.75(6) . . ?
N7 Si5 Si6 124.88(6) . . ?
N6 Si5 Si6 112.50(6) . . ?
Si4 Si5 Si6 71.85(2) . . ?
N8 Si6 Si3 125.63(6) . . ?
N8 Si6 Si5 129.77(6) . . ?
Si3 Si6 Si5 93.80(3) . . ?
N8 Si6 Si1 121.23(6) . . ?
Si3 Si6 Si1 84.65(2) . . ?
Si5 Si6 Si1 88.60(3) . . ?
N8 Si6 Si4 175.01(6) . . ?
Si3 Si6 Si4 54.35(2) . . ?
Si5 Si6 Si4 53.99(2) . . ?
Si1 Si6 Si4 54.08(2) . . ?
N1 Si7 C8 108.22(9) . . ?
N1 Si7 C7 110.13(9) . . ?
C8 Si7 C7 109.59(10) . . ?
N1 Si7 C9 114.28(9) . . ?
C8 Si7 C9 109.07(11) . . ?
C7 Si7 C9 105.47(10) . . ?
N4 Si8 C24 111.49(9) . . ?
N4 Si8 C25 109.22(10) . . ?
C24 Si8 C25 110.14(10) . . ?
N4 Si8 C23 111.48(9) . . ?
C24 Si8 C23 109.54(10) . . ?
C25 Si8 C23 104.77(11) . . ?
N5 Si9 C32 112.24(9) . . ?
N5 Si9 C34 111.79(9) . . ?
C32 Si9 C34 109.92(10) . . ?
N5 Si9 C33 109.04(9) . . ?
C32 Si9 C33 106.68(10) . . ?
C34 Si9 C33 106.90(10) . . ?
N6 Si10 C42 110.04(9) . . ?
N6 Si10 C41 110.97(10) . . ?
C42 Si10 C41 109.51(12) . . ?
N6 Si10 C43 110.98(11) . . ?
C42 Si10 C43 108.34(12) . . ?
C41 Si10 C43 106.92(14) . . ?
N7 Si11 C51 112.56(9) . . ?
N7 Si11 C50 109.07(10) . . ?
C51 Si11 C50 105.61(11) . . ?
N7 Si11 C52 111.72(10) . . ?
C51 Si11 C52 108.21(10) . . ?
C50 Si11 C52 109.47(11) . . ?
N8 Si12 C60 112.10(9) . . ?
N8 Si12 C59 107.76(10) . . ?
C60 Si12 C59 107.88(11) . . ?
N8 Si12 C61 114.62(10) . . ?
C60 Si12 C61 106.84(11) . . ?
C59 Si12 C61 107.36(12) . . ?
C1 N1 Si7 117.60(13) . . ?
C1 N1 Si2 120.01(13) . . ?
Si7 N1 Si2 122.18(10) . . ?
C14 N2 C10 117.29(17) . . ?
C14 N2 Si2 123.24(14) . . ?
C10 N2 Si2 119.40(14) . . ?
C12 N3 C16 120.92(19) . . ?
C12 N3 C15 120.13(19) . . ?
C16 N3 C15 118.68(19) . . ?
C17 N4 Si8 110.38(12) . . ?
C17 N4 Si3 115.77(13) . . ?
Si8 N4 Si3 133.81(10) . . ?
C26 N5 Si9 109.52(12) . . ?
C26 N5 Si4 121.57(13) . . ?
Si9 N5 Si4 128.89(10) . . ?
C35 N6 Si10 110.13(13) . . ?
C35 N6 Si5 119.30(13) . . ?
Si10 N6 Si5 130.55(10) . . ?
C44 N7 Si11 115.74(13) . . ?
C44 N7 Si5 116.75(13) . . ?
Si11 N7 Si5 126.33(10) . . ?
C53 N8 Si12 113.53(13) . . ?
C53 N8 Si6 117.13(13) . . ?
Si12 N8 Si6 129.28(10) . . ?
C2 C1 C6 118.13(19) . . ?
C2 C1 N1 120.65(18) . . ?
C6 C1 N1 121.22(18) . . ?
C3 C2 C1 120.8(2) . . ?
C2 C3 C4 120.3(2) . . ?
C5 C4 C3 119.3(2) . . ?
C4 C5 C6 120.4(2) . . ?
C5 C6 C1 121.0(2) . . ?
N2 C10 C11 123.19(19) . . ?
C10 C11 C12 120.35(19) . . ?
N3 C12 C11 122.1(2) . . ?
N3 C12 C13 122.21(19) . . ?
C11 C12 C13 115.66(18) . . ?
C14 C13 C12 120.15(19) . . ?
N2 C14 C13 123.15(18) . . ?
C18 C17 C22 119.2(2) . . ?
C18 C17 N4 120.4(2) . . ?
C22 C17 N4 120.29(19) . . ?
C19 C18 C17 120.4(2) . . ?
C20 C19 C18 120.5(2) . . ?
C19 C20 C21 119.7(2) . . ?
C20 C21 C22 120.3(2) . . ?
C17 C22 C21 119.9(2) . . ?
C31 C26 C27 118.59(19) . . ?
C31 C26 N5 120.22(18) . . ?
C27 C26 N5 120.74(18) . . ?
C28 C27 C26 120.4(2) . . ?
C29 C28 C27 120.5(2) . . ?
C30 C29 C28 119.4(2) . . ?
C29 C30 C31 120.2(2) . . ?
C26 C31 C30 120.8(2) . . ?
C36 C35 C40 118.4(2) . . ?
C36 C35 N6 121.05(19) . . ?
C40 C35 N6 120.33(19) . . ?
C37 C36 C35 120.8(2) . . ?
C36 C37 C38 120.5(2) . . ?
C39 C38 C37 119.4(2) . . ?
C38 C39 C40 120.3(2) . . ?
C39 C40 C35 120.6(2) . . ?
C45 C44 C49 118.4(2) . . ?
C45 C44 N7 120.65(19) . . ?
C49 C44 N7 120.9(2) . . ?
C44 C45 C46 120.4(2) . . ?
C47 C46 C45 120.6(2) . . ?
C48 C47 C46 119.3(2) . . ?
C47 C48 C49 120.5(2) . . ?
C48 C49 C44 120.8(2) . . ?
C58 C53 C54 118.15(19) . . ?
C58 C53 N8 120.68(18) . . ?
C54 C53 N8 121.10(19) . . ?
C55 C54 C53 120.6(2) . . ?
C56 C55 C54 120.6(2) . . ?
C55 C56 C57 119.1(2) . . ?
C56 C57 C58 120.8(2) . . ?
C53 C58 C57 120.7(2) . . ?
C67 C62 C63 120.1(3) . . ?
C62 C63 C64 120.1(3) . . ?
C65 C64 C63 120.0(3) . . ?
C64 C65 C66 119.1(3) . . ?
C67 C66 C65 120.3(3) . . ?
C62 C67 C66 120.4(3) . . ?

loop_
_geom_bond_atom_site_label_1
_geom_bond_atom_site_label_2
_geom_bond_distance
_geom_bond_site_symmetry_2
_geom_bond_publ_flag
Si1 Si2 2.3518(7) . ?
Si1 Si4 2.3870(7) . ?
Si1 Si6 2.3953(7) . ?
Si2 N1 1.7678(18) . ?
Si2 N2 1.8929(17) . ?
Si2 Si3 2.3070(7) . ?
Si3 N4 1.7619(17) . ?
Si3 Si6 2.3809(7) . ?
Si3 Si4 2.3931(7) . ?
Si4 N5 1.7651(17) . ?
Si4 Si5 2.3806(7) . ?
Si4 Si6 2.7965(7) . ?
Si5 N7 1.7595(17) . ?
Si5 N6 1.7639(18) . ?
Si5 Si6 2.3858(8) . ?
Si6 N8 1.7733(17) . ?
Si7 N1 1.7633(17) . ?
Si7 C8 1.858(2) . ?
Si7 C7 1.864(2) . ?
Si7 C9 1.867(2) . ?
Si8 N4 1.7454(18) . ?
Si8 C24 1.862(2) . ?
Si8 C25 1.865(2) . ?
Si8 C23 1.869(2) . ?
Si9 N5 1.7565(17) . ?
Si9 C32 1.860(2) . ?
Si9 C34 1.863(2) . ?
Si9 C33 1.866(2) . ?
Si10 N6 1.7443(18) . ?
Si10 C42 1.845(2) . ?
Si10 C41 1.864(3) . ?
Si10 C43 1.871(3) . ?
Si11 N7 1.7519(18) . ?
Si11 C51 1.861(2) . ?
Si11 C50 1.865(2) . ?
Si11 C52 1.865(2) . ?
Si12 N8 1.7580(18) . ?
Si12 C60 1.849(2) . ?
Si12 C59 1.867(2) . ?
Si12 C61 1.871(2) . ?
N1 C1 1.425(3) . ?
N2 C14 1.350(3) . ?
N2 C10 1.359(3) . ?
N3 C12 1.341(3) . ?
N3 C16 1.453(3) . ?
N3 C15 1.461(3) . ?
N4 C17 1.451(3) . ?
N5 C26 1.440(2) . ?
N6 C35 1.437(3) . ?
N7 C44 1.439(3) . ?
N8 C53 1.440(3) . ?
C1 C2 1.394(3) . ?
C1 C6 1.395(3) . ?
C2 C3 1.388(3) . ?
C3 C4 1.392(3) . ?
C4 C5 1.378(3) . ?
C5 C6 1.388(3) . ?
C10 C11 1.361(3) . ?
C11 C12 1.415(3) . ?
C12 C13 1.421(3) . ?
C13 C14 1.367(3) . ?
C17 C18 1.387(3) . ?
C17 C22 1.390(3) . ?
C18 C19 1.384(3) . ?
C19 C20 1.377(4) . ?
C20 C21 1.380(4) . ?
C21 C22 1.395(3) . ?
C26 C31 1.383(3) . ?
C26 C27 1.390(3) . ?
C27 C28 1.386(3) . ?
C28 C29 1.380(3) . ?
C29 C30 1.378(3) . ?
C30 C31 1.388(3) . ?
C35 C36 1.389(3) . ?
C35 C40 1.394(3) . ?
C36 C37 1.382(3) . ?
C37 C38 1.385(3) . ?
C38 C39 1.377(3) . ?
C39 C40 1.390(3) . ?
C44 C45 1.388(3) . ?
C44 C49 1.395(3) . ?
C45 C46 1.389(3) . ?
C46 C47 1.384(4) . ?
C47 C48 1.376(4) . ?
C48 C49 1.385(3) . ?
C53 C58 1.386(3) . ?
C53 C54 1.396(3) . ?
C54 C55 1.389(3) . ?
C55 C56 1.377(3) . ?
C56 C57 1.378(3) . ?
C57 C58 1.389(3) . ?
C62 C67 1.360(4) . ?
C62 C63 1.361(4) . ?
C63 C64 1.389(5) . ?
C64 C65 1.373(5) . ?
C65 C66 1.378(5) . ?
C66 C67 1.375(4) . ?

loop_
_geom_torsion_atom_site_label_1
_geom_torsion_atom_site_label_2
_geom_torsion_atom_site_label_3
_geom_torsion_atom_site_label_4
_geom_torsion
_geom_torsion_site_symmetry_1
_geom_torsion_site_symmetry_2
_geom_torsion_site_symmetry_3
_geom_torsion_site_symmetry_4
_geom_torsion_publ_flag
C8 Si7 N1 C1 30.21(17) . . . . ?
C7 Si7 N1 C1 149.98(15) . . . . ?
C9 Si7 N1 C1 -91.52(16) . . . . ?
C8 Si7 N1 Si2 -155.11(12) . . . . ?
C7 Si7 N1 Si2 -35.33(14) . . . . ?
C9 Si7 N1 Si2 83.16(14) . . . . ?
N2 Si2 N1 C1 114.94(15) . . . . ?
Si3 Si2 N1 C1 -5.84(18) . . . . ?
Si1 Si2 N1 C1 -122.75(14) . . . . ?
N2 Si2 N1 Si7 -59.63(12) . . . . ?
Si3 Si2 N1 Si7 179.60(7) . . . . ?
Si1 Si2 N1 Si7 62.69(13) . . . . ?
N1 Si2 N2 C14 121.10(16) . . . . ?
Si3 Si2 N2 C14 -106.62(15) . . . . ?
Si1 Si2 N2 C14 -11.23(17) . . . . ?
N1 Si2 N2 C10 -61.91(16) . . . . ?
Si3 Si2 N2 C10 70.37(15) . . . . ?
Si1 Si2 N2 C10 165.76(13) . . . . ?
C24 Si8 N4 C17 175.97(14) . . . . ?
C25 Si8 N4 C17 -62.09(16) . . . . ?
C23 Si8 N4 C17 53.20(17) . . . . ?
C24 Si8 N4 Si3 -6.58(18) . . . . ?
C25 Si8 N4 Si3 115.36(15) . . . . ?
C23 Si8 N4 Si3 -129.35(15) . . . . ?
Si2 Si3 N4 C17 24.66(18) . . . . ?
Si6 Si3 N4 C17 150.78(12) . . . . ?
Si4 Si3 N4 C17 -96.05(15) . . . . ?
Si2 Si3 N4 Si8 -152.68(10) . . . . ?
Si6 Si3 N4 Si8 -26.6(2) . . . . ?
Si4 Si3 N4 Si8 86.61(15) . . . . ?
C32 Si9 N5 C26 -88.14(15) . . . . ?
C34 Si9 N5 C26 147.81(14) . . . . ?
C33 Si9 N5 C26 29.83(16) . . . . ?
C32 Si9 N5 Si4 90.07(14) . . . . ?
C34 Si9 N5 Si4 -33.97(16) . . . . ?
C33 Si9 N5 Si4 -151.96(13) . . . . ?
Si5 Si4 N5 C26 103.48(15) . . . . ?
Si1 Si4 N5 C26 -135.55(14) . . . . ?
Si3 Si4 N5 C26 -28.02(18) . . . . ?
Si5 Si4 N5 Si9 -74.54(14) . . . . ?
Si1 Si4 N5 Si9 46.43(15) . . . . ?
Si3 Si4 N5 Si9 153.96(9) . . . . ?
C42 Si10 N6 C35 -168.76(14) . . . . ?
C41 Si10 N6 C35 69.88(17) . . . . ?
C43 Si10 N6 C35 -48.86(18) . . . . ?
C42 Si10 N6 Si5 9.79(17) . . . . ?
C41 Si10 N6 Si5 -111.57(16) . . . . ?
C43 Si10 N6 Si5 129.70(15) . . . . ?
N7 Si5 N6 C35 87.99(16) . . . . ?
Si4 Si5 N6 C35 -49.39(17) . . . . ?
Si6 Si5 N6 C35 -129.67(14) . . . . ?
N7 Si5 N6 Si10 -90.45(14) . . . . ?
Si4 Si5 N6 Si10 132.16(11) . . . . ?
Si6 Si5 N6 Si10 51.88(14) . . . . ?
C51 Si11 N7 C44 131.27(16) . . . . ?
C50 Si11 N7 C44 14.40(18) . . . . ?
C52 Si11 N7 C44 -106.75(16) . . . . ?
C51 Si11 N7 Si5 -61.61(15) . . . . ?
C50 Si11 N7 Si5 -178.48(13) . . . . ?
C52 Si11 N7 Si5 60.37(15) . . . . ?
N6 Si5 N7 C44 55.78(17) . . . . ?
Si4 Si5 N7 C44 -167.79(13) . . . . ?
Si6 Si5 N7 C44 -80.74(16) . . . . ?
N6 Si5 N7 Si11 -111.23(13) . . . . ?
Si4 Si5 N7 Si11 25.20(15) . . . . ?
Si6 Si5 N7 Si11 112.25(11) . . . . ?
C60 Si12 N8 C53 -152.08(15) . . . . ?
C59 Si12 N8 C53 -33.52(17) . . . . ?
C61 Si12 N8 C53 85.92(17) . . . . ?
C60 Si12 N8 Si6 25.22(17) . . . . ?
C59 Si12 N8 Si6 143.78(14) . . . . ?
C61 Si12 N8 Si6 -96.78(15) . . . . ?
Si3 Si6 N8 C53 65.85(16) . . . . ?
Si5 Si6 N8 C53 -68.78(17) . . . . ?
Si1 Si6 N8 C53 173.34(12) . . . . ?
Si3 Si6 N8 Si12 -111.37(12) . . . . ?
Si5 Si6 N8 Si12 114.00(12) . . . . ?
Si1 Si6 N8 Si12 -3.88(16) . . . . ?
Si7 N1 C1 C2 -128.80(17) . . . . ?
Si2 N1 C1 C2 56.4(2) . . . . ?
Si7 N1 C1 C6 51.5(2) . . . . ?
Si2 N1 C1 C6 -123.32(18) . . . . ?
C6 C1 C2 C3 1.2(3) . . . . ?
N1 C1 C2 C3 -178.50(19) . . . . ?
C1 C2 C3 C4 -0.4(3) . . . . ?
C2 C3 C4 C5 -0.9(3) . . . . ?
C3 C4 C5 C6 1.4(3) . . . . ?
C4 C5 C6 C1 -0.6(3) . . . . ?
C2 C1 C6 C5 -0.7(3) . . . . ?
N1 C1 C6 C5 179.02(19) . . . . ?
C14 N2 C10 C11 3.2(3) . . . . ?
Si2 N2 C10 C11 -173.93(16) . . . . ?
N2 C10 C11 C12 -0.5(3) . . . . ?
C16 N3 C12 C11 -178.0(2) . . . . ?
C15 N3 C12 C11 -4.1(3) . . . . ?
C16 N3 C12 C13 1.1(3) . . . . ?
C15 N3 C12 C13 175.1(2) . . . . ?
C10 C11 C12 N3 175.6(2) . . . . ?
C10 C11 C12 C13 -3.6(3) . . . . ?
N3 C12 C13 C14 -174.2(2) . . . . ?
C11 C12 C13 C14 5.0(3) . . . . ?
C10 N2 C14 C13 -1.8(3) . . . . ?
Si2 N2 C14 C13 175.29(16) . . . . ?
C12 C13 C14 N2 -2.4(3) . . . . ?
Si8 N4 C17 C18 -86.0(2) . . . . ?
Si3 N4 C17 C18 96.0(2) . . . . ?
Si8 N4 C17 C22 90.4(2) . . . . ?
Si3 N4 C17 C22 -87.5(2) . . . . ?
C22 C17 C18 C19 -0.3(3) . . . . ?
N4 C17 C18 C19 176.22(19) . . . . ?
C17 C18 C19 C20 0.0(3) . . . . ?
C18 C19 C20 C21 0.7(4) . . . . ?
C19 C20 C21 C22 -0.9(4) . . . . ?
C18 C17 C22 C21 0.0(3) . . . . ?
N4 C17 C22 C21 -176.49(19) . . . . ?
C20 C21 C22 C17 0.6(3) . . . . ?
Si9 N5 C26 C31 -103.03(19) . . . . ?
Si4 N5 C26 C31 78.6(2) . . . . ?
Si9 N5 C26 C27 69.1(2) . . . . ?
Si4 N5 C26 C27 -109.2(2) . . . . ?
C31 C26 C27 C28 2.5(3) . . . . ?
N5 C26 C27 C28 -169.8(2) . . . . ?
C26 C27 C28 C29 0.0(3) . . . . ?
C27 C28 C29 C30 -1.7(4) . . . . ?
C28 C29 C30 C31 0.8(3) . . . . ?
C27 C26 C31 C30 -3.4(3) . . . . ?
N5 C26 C31 C30 168.92(19) . . . . ?
C29 C30 C31 C26 1.8(3) . . . . ?
Si10 N6 C35 C36 91.7(2) . . . . ?
Si5 N6 C35 C36 -87.1(2) . . . . ?
Si10 N6 C35 C40 -82.4(2) . . . . ?
Si5 N6 C35 C40 98.9(2) . . . . ?
C40 C35 C36 C37 1.1(3) . . . . ?
N6 C35 C36 C37 -173.03(19) . . . . ?
C35 C36 C37 C38 0.6(3) . . . . ?
C36 C37 C38 C39 -1.6(3) . . . . ?
C37 C38 C39 C40 0.8(3) . . . . ?
C38 C39 C40 C35 0.9(3) . . . . ?
C36 C35 C40 C39 -1.9(3) . . . . ?
N6 C35 C40 C39 172.31(18) . . . . ?
Si11 N7 C44 C45 -116.20(19) . . . . ?
Si5 N7 C44 C45 75.4(2) . . . . ?
Si11 N7 C44 C49 61.5(2) . . . . ?
Si5 N7 C44 C49 -106.9(2) . . . . ?
C49 C44 C45 C46 -0.9(3) . . . . ?
N7 C44 C45 C46 176.90(19) . . . . ?
C44 C45 C46 C47 -0.4(3) . . . . ?
C45 C46 C47 C48 0.7(4) . . . . ?
C46 C47 C48 C49 0.1(4) . . . . ?
C47 C48 C49 C44 -1.4(4) . . . . ?
C45 C44 C49 C48 1.8(3) . . . . ?
N7 C44 C49 C48 -176.0(2) . . . . ?
Si12 N8 C53 C58 115.46(19) . . . . ?
Si6 N8 C53 C58 -62.2(2) . . . . ?
Si12 N8 C53 C54 -61.4(2) . . . . ?
Si6 N8 C53 C54 120.94(19) . . . . ?
C58 C53 C54 C55 0.6(3) . . . . ?
N8 C53 C54 C55 177.6(2) . . . . ?
C53 C54 C55 C56 -0.3(4) . . . . ?
C54 C55 C56 C57 -0.5(4) . . . . ?
C55 C56 C57 C58 0.9(3) . . . . ?
C54 C53 C58 C57 -0.2(3) . . . . ?
N8 C53 C58 C57 -177.20(19) . . . . ?
C56 C57 C58 C53 -0.5(3) . . . . ?
C67 C62 C63 C64 0.1(5) . . . . ?
C62 C63 C64 C65 -0.3(5) . . . . ?
C63 C64 C65 C66 -0.1(6) . . . . ?
C64 C65 C66 C67 0.8(6) . . . . ?
C63 C62 C67 C66 0.6(5) . . . . ?
C65 C66 C67 C62 -1.1(6) . . . . ?
